data_1546911
loop_
_publ_author_name
'Maestri, Giovanni'
'WANG, Yanlan'
'Monfredini, Anna'
'Deyris, Pierre-Alexandre'
'Derat, Etienne'
'Malacria, Max'
'Blanchard, Florent'

_publ_section_title
;
 All-Metal Aromatic Cationic Palladium Triangles Can Mimic Aromatic Donor
 Ligands towards Lewis Acidic Cations
;
_journal_name_full 'Chem. Sci.'
_journal_paper_doi 10.1039/C7SC03475J
_journal_year 2017
_chemical_formula_moiety 'C72 H52 Ag Cl3 F9 O2 P3 Pd3 S3, 2(B F4), 0.75(C H Cl3)'
_chemical_formula_sum 'C72.75 H52.75 Ag B2 Cl5.25 F17 O2 P3 Pd3 S3'
_chemical_formula_weight 2105.79
_space_group_crystal_system orthorhombic
_space_group_IT_number 56
_space_group_name_Hall '-P 2ab 2ac'
_space_group_name_H-M_alt 'P c c n'
_symmetry_space_group_name_Hall '-P 2ab 2ac'
_symmetry_space_group_name_H-M 'P c c n'
_atom_sites_solution_hydrogens mixed
_atom_sites_solution_primary direct
_audit_creation_date 2015-07-24
_audit_creation_method
;
Olex2 1.2
(compiled 2015.01.26 svn.r3150 for OlexSys, GUI svn.r4998)
;
_audit_update_record
;
2015-07-24 deposited with the CCDC.
2017-08-29 downloaded from the CCDC.
;
_cell_angle_alpha 90
_cell_angle_beta 90
_cell_angle_gamma 90
_cell_formula_units_Z 8
_cell_length_a 19.9665(4)
_cell_length_b 30.9093(6)
_cell_length_c 32.546(2)
_cell_measurement_reflns_used 21700
_cell_measurement_temperature 200
_cell_measurement_theta_max 69.9
_cell_measurement_theta_min 2.0
_cell_volume 20085.8(14)
_computing_cell_refinement
;
CrystalClear-SM Expert 2.0 r15 (Rigaku, 2011)
;
_computing_data_collection
;
CrystalClear-SM Expert 2.0 r15 (Rigaku, 2011)
;
_computing_data_reduction
;
CrystalClear-SM Expert 2.0 r15 (Rigaku, 2011)
;
_computing_molecular_graphics 'Olex2 (Dolomanov et al., 2009)'
_computing_publication_material 'Olex2 (Dolomanov et al., 2009)'
_computing_structure_refinement 'ShelXL (Sheldrick, 2008)'
_computing_structure_solution 'ShelXT (Sheldrick, 2015)'
_diffrn_ambient_temperature 200
_diffrn_detector RX
_diffrn_detector_area_resol_mean 10.0000
_diffrn_measured_fraction_theta_full 0.999
_diffrn_measured_fraction_theta_max 0.999
_diffrn_measurement_details
;
scan:
    Number of images: 33
               Slice: 20.0000 - 187.0000
         Image width: 5.0000
            Exp time: 300.0000
       Rotation axis: Omega
               Omega: 0.0000
                 Chi: 54.0000
                 Phi: 90.0000
                 XTD: 127.4000
              2theta: 0.0000
scan:
    Number of images: 28
               Slice: 42.0000 - 185.0000
         Image width: 5.0000
            Exp time: 300.0000
       Rotation axis: Omega
               Omega: 0.0000
                 Chi: 54.0000
                 Phi: 180.0000
                 XTD: 127.4000
              2theta: 0.0000
;
_diffrn_measurement_device
;
Crystal Goniometer
;
_diffrn_measurement_device_type
;
Rigaku RAXIS conversion
;
_diffrn_measurement_method 'profile data from \w-scans'
_diffrn_orient_matrix_type FS_PROCESS
_diffrn_orient_matrix_UB_11 0.045779
_diffrn_orient_matrix_UB_12 -0.005303
_diffrn_orient_matrix_UB_13 -0.011408
_diffrn_orient_matrix_UB_21 -0.018783
_diffrn_orient_matrix_UB_22 0.000267
_diffrn_orient_matrix_UB_23 -0.028489
_diffrn_orient_matrix_UB_31 0.007762
_diffrn_orient_matrix_UB_32 0.031920
_diffrn_orient_matrix_UB_33 -0.001657
_diffrn_radiation_monochromator Confocal
_diffrn_radiation_type CuK\a
_diffrn_radiation_wavelength 1.54187
_diffrn_reflns_av_R_equivalents 0.0685
_diffrn_reflns_av_unetI/netI 0.0725
_diffrn_reflns_Laue_measured_fraction_full 0.999
_diffrn_reflns_Laue_measured_fraction_max 0.999
_diffrn_reflns_limit_h_max 22
_diffrn_reflns_limit_h_min -18
_diffrn_reflns_limit_k_max 34
_diffrn_reflns_limit_k_min -23
_diffrn_reflns_limit_l_max 36
_diffrn_reflns_limit_l_min -30
_diffrn_reflns_number 70255
_diffrn_reflns_point_group_measured_fraction_full 0.999
_diffrn_reflns_point_group_measured_fraction_max 0.999
_diffrn_reflns_theta_full 58.936
_diffrn_reflns_theta_max 58.936
_diffrn_reflns_theta_min 2.635
_diffrn_source 'Rotating Anode'
_diffrn_source_current 30.0
_diffrn_source_power 1.2
_diffrn_source_voltage 40.0
_exptl_absorpt_coefficient_mu 8.716
_exptl_absorpt_correction_T_max 1.000
_exptl_absorpt_correction_T_min 0.483
_exptl_absorpt_correction_type multi-scan
_exptl_absorpt_process_details 'FS_ABSCOR (Rigaku, 2009)'
_exptl_crystal_colour orange
_exptl_crystal_colour_primary orange
_exptl_crystal_density_diffrn 1.393
_exptl_crystal_description block
_exptl_crystal_F_000 8284
_exptl_crystal_size_max 0.2
_exptl_crystal_size_mid 0.17
_exptl_crystal_size_min 0.13
_refine_diff_density_max 1.563
_refine_diff_density_min -1.582
_refine_diff_density_rms 0.152
_refine_ls_extinction_method none
_refine_ls_goodness_of_fit_ref 1.202
_refine_ls_hydrogen_treatment constr
_refine_ls_matrix_type full
_refine_ls_number_parameters 983
_refine_ls_number_reflns 14426
_refine_ls_number_restraints 942
_refine_ls_restrained_S_all 1.188
_refine_ls_R_factor_all 0.1117
_refine_ls_R_factor_gt 0.0802
_refine_ls_shift/su_max 0.001
_refine_ls_shift/su_mean 0.000
_refine_ls_structure_factor_coef Fsqd
_refine_ls_weighting_details 'w=1/[\s^2^(Fo^2^)+(0.1369P)^2^+47.0645P] where P=(Fo^2^+2Fc^2^)/3'
_refine_ls_weighting_scheme calc
_refine_ls_wR_factor_gt 0.2131
_refine_ls_wR_factor_ref 0.2819
_reflns_Friedel_coverage 0.000
_reflns_number_gt 9646
_reflns_number_total 14426
_reflns_threshold_expression 'I > 2\s(I)'
_cod_data_source_file c7sc03475j2.cif
_cod_data_source_block platon_sq
_cod_original_cell_volume 20085.5(15)
_cod_database_code 1546911
_shelx_space_group_comment
;
The symmetry employed for this shelxl refinement is uniquely defined
by the following loop, which should always be used as a source of
symmetry information in preference to the above space-group names.
They are only intended as comments.
;
_olex2_refinement_description
;
1. Fixed Uiso
 At 1.2 times of:
  All C(H) groups
 At 1.5 times of:
  All O(H,H) groups
2. Rigid body (RIGU) restrains
 All non-hydrogen atoms
 with sigma for 1-2 distances of 0.004 and sigma for 1-3 distances of 0.004
3. Others
 Fixed Sof: Cl6(0.75) Cl5(0.75) Cl4(0.75) C73(0.75) H73(0.75)
4.a Riding coordinates:
 O2(H2A,H2B)
4.b Free rotating group:
 Cl6(Cl5,Cl4,C73,O2)
4.c Rotating group:
 O1(H1A,H1B)
4.d Ternary CH refined with riding coordinates:
 C73(H73)
4.e Aromatic/amide H refined with riding coordinates:
 C2(H2), C3(H3), C5(H5), C6(H6), C8(H8), C9(H9), C11(H11), C12(H12), C14(H14),
 C15(H15), C17(H17), C18(H18), C20(H20), C21(H21), C23(H23), C24(H24), C26(H26),
  C27(H27), C29(H29), C30(H30), C32(H32), C33(H33), C35(H35), C36(H36),
 C38(H38), C39(H39), C41(H41), C42(H42), C44(H44), C45(H45), C47(H47), C48(H48),
  C50(H50), C51(H51), C53(H53), C54(H54), C56(H56), C57(H57), C59(H59),
 C60(H60), C62(H62), C63(H63), C65(H65), C66(H66), C68(H68), C69(H69), C71(H71),
  C72(H72)
;
_shelx_shelxl_version_number 2014/7
_olex2_submission_special_instructions 'No special instructions were received'

loop_
_space_group_symop_operation_xyz
'x, y, z'
'-x+1/2, -y+1/2, z'
'-x, y+1/2, -z+1/2'
'x+1/2, -y, -z+1/2'
'-x, -y, -z'
'x-1/2, y-1/2, -z'
'x, -y-1/2, z-1/2'
'-x-1/2, y, z-1/2'

loop_
_atom_site_label
_atom_site_type_symbol
_atom_site_fract_x
_atom_site_fract_y
_atom_site_fract_z
_atom_site_U_iso_or_equiv
_atom_site_adp_type
_atom_site_occupancy
_atom_site_site_symmetry_order
_atom_site_calc_flag
_atom_site_refinement_flags_posn
_atom_site_refinement_flags_adp
_atom_site_refinement_flags_occupancy
C1 C 0.7648(6) 0.4505(4) 0.4864(4) 0.068(3) Uani 1 1 d . U .
C2 C 0.8058(7) 0.4506(5) 0.4502(4) 0.085(4) Uani 1 1 d . U .
H2 H 0.8352 0.4734 0.4455 0.102 Uiso 1 1 calc R . .
C3 C 0.8017(8) 0.4164(5) 0.4214(4) 0.100(4) Uani 1 1 d . U .
H3 H 0.8287 0.4158 0.3981 0.120 Uiso 1 1 calc R . .
C4 C 0.7559(8) 0.3840(5) 0.4292(4) 0.093(4) Uani 1 1 d . U .
C5 C 0.7132(7) 0.3848(4) 0.4622(4) 0.087(4) Uani 1 1 d . U .
H5 H 0.6820 0.3628 0.4657 0.105 Uiso 1 1 calc R . .
C6 C 0.7166(6) 0.4184(4) 0.4902(4) 0.075(3) Uani 1 1 d . U .
H6 H 0.6863 0.4194 0.5118 0.090 Uiso 1 1 calc R . .
C7 C 0.7651(6) 0.5422(4) 0.4906(4) 0.065(3) Uani 1 1 d . U .
C8 C 0.6998(7) 0.5587(4) 0.4806(4) 0.076(3) Uani 1 1 d . U .
H8 H 0.6624 0.5455 0.4922 0.091 Uiso 1 1 calc R . .
C9 C 0.6910(7) 0.5923(4) 0.4552(4) 0.089(4) Uani 1 1 d . U .
H9 H 0.6483 0.6028 0.4496 0.107 Uiso 1 1 calc R . .
C10 C 0.7492(8) 0.6117(4) 0.4368(4) 0.086(4) Uani 1 1 d . U .
C11 C 0.8107(8) 0.5985(5) 0.4447(4) 0.093(4) Uani 1 1 d . U .
H11 H 0.8473 0.6126 0.4332 0.111 Uiso 1 1 calc R . .
C12 C 0.8199(7) 0.5631(4) 0.4708(4) 0.074(3) Uani 1 1 d . U .
H12 H 0.8631 0.5529 0.4753 0.088 Uiso 1 1 calc R . .
C13 C 0.8621(5) 0.4957(4) 0.5382(4) 0.070(3) Uani 1 1 d . U .
C14 C 0.8830(6) 0.5313(5) 0.5594(4) 0.078(3) Uani 1 1 d . U .
H14 H 0.8544 0.5547 0.5634 0.094 Uiso 1 1 calc R . .
C15 C 0.9492(7) 0.5318(5) 0.5752(5) 0.092(4) Uani 1 1 d . U .
H15 H 0.9639 0.5539 0.5924 0.110 Uiso 1 1 calc R . .
C16 C 0.9904(7) 0.4988(5) 0.5642(5) 0.087(4) Uani 1 1 d . U .
C17 C 0.9700(6) 0.4626(5) 0.5429(4) 0.079(3) Uani 1 1 d . U .
H17 H 0.9993 0.4398 0.5380 0.095 Uiso 1 1 calc R . .
C18 C 0.9050(6) 0.4614(4) 0.5293(4) 0.077(3) Uani 1 1 d . U .
H18 H 0.8896 0.4378 0.5143 0.092 Uiso 1 1 calc R . .
C19 C 0.5999(5) 0.6444(3) 0.6320(3) 0.053(2) Uani 1 1 d . U .
C20 C 0.5757(6) 0.6465(4) 0.5916(4) 0.071(3) Uani 1 1 d . U .
H20 H 0.5485 0.6242 0.5820 0.085 Uiso 1 1 calc R . .
C21 C 0.5908(7) 0.6808(4) 0.5654(5) 0.087(4) Uani 1 1 d . U .
H21 H 0.5735 0.6822 0.5389 0.105 Uiso 1 1 calc R . .
C22 C 0.6313(8) 0.7115(5) 0.5801(5) 0.092(4) Uani 1 1 d . U .
C23 C 0.6577(7) 0.7113(4) 0.6181(5) 0.086(4) Uani 1 1 d . U .
H23 H 0.6861 0.7335 0.6265 0.103 Uiso 1 1 calc R . .
C24 C 0.6424(6) 0.6780(3) 0.6446(4) 0.066(3) Uani 1 1 d . U .
H24 H 0.6602 0.6778 0.6710 0.079 Uiso 1 1 calc R . .
C25 C 0.4882(6) 0.5983(4) 0.6672(4) 0.066(3) Uani 1 1 d . U .
C26 C 0.4562(6) 0.5649(4) 0.6857(4) 0.078(4) Uani 1 1 d . U .
H26 H 0.4810 0.5421 0.6965 0.093 Uiso 1 1 calc R . .
C27 C 0.3883(6) 0.5641(5) 0.6885(5) 0.097(5) Uani 1 1 d . U .
H27 H 0.3666 0.5408 0.7006 0.116 Uiso 1 1 calc R . .
C28 C 0.3526(6) 0.5977(5) 0.6734(4) 0.077(3) Uani 1 1 d . U .
C29 C 0.3818(6) 0.6319(5) 0.6571(4) 0.093(4) Uani 1 1 d . U .
H29 H 0.3559 0.6552 0.6485 0.111 Uiso 1 1 calc R . .
C30 C 0.4502(6) 0.6333(5) 0.6528(4) 0.089(4) Uani 1 1 d . U .
H30 H 0.4708 0.6569 0.6406 0.107 Uiso 1 1 calc R . .
C31 C 0.6088(6) 0.6145(4) 0.7141(4) 0.066(3) Uani 1 1 d . U .
C32 C 0.6726(6) 0.6026(4) 0.7262(4) 0.072(3) Uani 1 1 d . U .
H32 H 0.6989 0.5861 0.7086 0.087 Uiso 1 1 calc R . .
C33 C 0.6984(7) 0.6149(4) 0.7648(4) 0.081(3) Uani 1 1 d . U .
H33 H 0.7414 0.6073 0.7730 0.097 Uiso 1 1 calc R . .
C34 C 0.6577(8) 0.6382(5) 0.7891(5) 0.092(4) Uani 1 1 d . U .
C35 C 0.5949(7) 0.6503(4) 0.7796(4) 0.090(4) Uani 1 1 d . U .
H35 H 0.5689 0.6663 0.7978 0.108 Uiso 1 1 calc R . .
C36 C 0.5706(7) 0.6379(4) 0.7411(4) 0.076(3) Uani 1 1 d . U .
H36 H 0.5273 0.6457 0.7336 0.091 Uiso 1 1 calc R . .
C37 C 0.6181(6) 0.3842(3) 0.7396(4) 0.066(3) Uani 1 1 d . U .
C38 C 0.6559(7) 0.3791(4) 0.7735(4) 0.080(3) Uani 1 1 d . U .
H38 H 0.7015 0.3740 0.7702 0.096 Uiso 1 1 calc R . .
C39 C 0.6300(8) 0.3811(5) 0.8134(5) 0.107(5) Uani 1 1 d . U .
H39 H 0.6566 0.3758 0.8362 0.128 Uiso 1 1 calc R . .
C40 C 0.5625(8) 0.3915(5) 0.8171(5) 0.094(4) Uani 1 1 d . U .
C41 C 0.5219(8) 0.3962(4) 0.7832(5) 0.096(4) Uani 1 1 d . U .
H41 H 0.4764 0.4017 0.7863 0.115 Uiso 1 1 calc R . .
C42 C 0.5503(7) 0.3927(4) 0.7442(5) 0.086(4) Uani 1 1 d . U .
H42 H 0.5235 0.3961 0.7211 0.103 Uiso 1 1 calc R . .
C43 C 0.6075(6) 0.3375(3) 0.6636(4) 0.065(3) Uani 1 1 d . U .
C44 C 0.5995(7) 0.3374(4) 0.6214(5) 0.087(4) Uani 1 1 d . U .
H44 H 0.6166 0.3598 0.6055 0.104 Uiso 1 1 calc R . .
C45 C 0.5657(8) 0.3036(4) 0.6032(5) 0.109(5) Uani 1 1 d . U .
H45 H 0.5588 0.3032 0.5749 0.131 Uiso 1 1 calc R . .
C46 C 0.5430(8) 0.2714(5) 0.6266(6) 0.109(4) Uani 1 1 d . U .
C47 C 0.5469(8) 0.2708(4) 0.6683(6) 0.109(5) Uani 1 1 d . U .
H47 H 0.5287 0.2483 0.6837 0.131 Uiso 1 1 calc R . .
C48 C 0.5792(6) 0.3054(4) 0.6866(5) 0.082(3) Uani 1 1 d . U .
H48 H 0.5816 0.3068 0.7151 0.098 Uiso 1 1 calc R . .
C49 C 0.7372(6) 0.3610(3) 0.6962(3) 0.062(3) Uani 1 1 d . U .
C50 C 0.7879(6) 0.3885(4) 0.7097(4) 0.064(3) Uani 1 1 d . U .
H50 H 0.7774 0.4176 0.7133 0.077 Uiso 1 1 calc R . .
C51 C 0.8514(6) 0.3758(4) 0.7177(4) 0.067(3) Uani 1 1 d . U .
H51 H 0.8835 0.3950 0.7276 0.081 Uiso 1 1 calc R . .
C52 C 0.8658(6) 0.3334(4) 0.7104(5) 0.091(4) Uani 1 1 d . U .
C53 C 0.8200(7) 0.3044(4) 0.6978(6) 0.124(7) Uani 1 1 d . U .
H53 H 0.8316 0.2754 0.6949 0.148 Uiso 1 1 calc R . .
C54 C 0.7555(7) 0.3178(4) 0.6893(5) 0.096(4) Uani 1 1 d . U .
H54 H 0.7244 0.2982 0.6790 0.115 Uiso 1 1 calc R . .
C55 C 0.7367(5) 0.5943(3) 0.5932(3) 0.057(2) Uani 1 1 d . U .
C56 C 0.7750(6) 0.5859(3) 0.6282(4) 0.065(3) Uani 1 1 d . U .
H56 H 0.7641 0.5630 0.6454 0.078 Uiso 1 1 calc R . .
C57 C 0.8305(7) 0.6125(4) 0.6372(4) 0.080(3) Uani 1 1 d . U .
H57 H 0.8564 0.6078 0.6606 0.096 Uiso 1 1 calc R . .
C58 C 0.8457(6) 0.6467(4) 0.6098(4) 0.077(3) Uani 1 1 d . U .
C59 C 0.8089(6) 0.6527(4) 0.5748(4) 0.080(3) Uani 1 1 d . U .
H59 H 0.8213 0.6742 0.5563 0.096 Uiso 1 1 calc R . .
C60 C 0.7537(6) 0.6274(3) 0.5664(4) 0.068(3) Uani 1 1 d . U .
H60 H 0.7281 0.6325 0.5431 0.082 Uiso 1 1 calc R . .
C61 C 0.8073(5) 0.4127(4) 0.6088(4) 0.063(3) Uani 1 1 d . U .
C62 C 0.8440(6) 0.4434(4) 0.6300(3) 0.064(3) Uani 1 1 d . U .
H62 H 0.8232 0.4685 0.6394 0.077 Uiso 1 1 calc R . .
C63 C 0.9102(6) 0.4372(5) 0.6372(4) 0.075(3) Uani 1 1 d . U .
H63 H 0.9349 0.4581 0.6510 0.089 Uiso 1 1 calc R . .
C64 C 0.9405(7) 0.4000(5) 0.6241(4) 0.083(3) Uani 1 1 d . U .
C65 C 0.9033(7) 0.3685(5) 0.6046(5) 0.095(4) Uani 1 1 d . U .
H65 H 0.9235 0.3426 0.5969 0.114 Uiso 1 1 calc R . .
C66 C 0.8355(7) 0.3753(4) 0.5964(4) 0.080(3) Uani 1 1 d . U .
H66 H 0.8104 0.3545 0.5826 0.096 Uiso 1 1 calc R . .
C67 C 0.6238(5) 0.4959(3) 0.7385(4) 0.057(2) Uani 1 1 d . U .
C68 C 0.6934(5) 0.4976(3) 0.7441(3) 0.057(3) Uani 1 1 d . U .
H68 H 0.7220 0.4937 0.7218 0.069 Uiso 1 1 calc R . .
C69 C 0.7189(7) 0.5051(4) 0.7825(4) 0.072(3) Uani 1 1 d . U .
H69 H 0.7651 0.5062 0.7860 0.086 Uiso 1 1 calc R . .
C70 C 0.6786(8) 0.5110(4) 0.8151(4) 0.080(3) Uani 1 1 d . U .
C71 C 0.6094(8) 0.5101(5) 0.8108(4) 0.094(4) Uani 1 1 d . U .
H71 H 0.5818 0.5148 0.8333 0.113 Uiso 1 1 calc R . .
C72 C 0.5817(6) 0.5021(4) 0.7717(4) 0.067(3) Uani 1 1 d . U .
H72 H 0.5355 0.5010 0.7683 0.080 Uiso 1 1 calc R . .
Ag1 Ag 0.56738(4) 0.47207(3) 0.58924(3) 0.0692(3) Uani 1 1 d . U .
B1 B 0.8789(10) 0.5249(7) 0.7193(6) 0.092(4) Uani 1 1 d . U .
Cl1 Cl 0.91418(19) 0.67838(12) 0.62036(15) 0.1131(13) Uani 1 1 d . U .
Cl2 Cl 1.02559(19) 0.39193(16) 0.63074(15) 0.1274(16) Uani 1 1 d . U .
Cl3 Cl 0.7104(3) 0.52234(18) 0.86261(13) 0.1303(16) Uani 1 1 d . U .
F1 F 0.7530(5) 0.3511(3) 0.4032(2) 0.121(3) Uani 1 1 d . U .
F2 F 0.7385(5) 0.6450(3) 0.4111(3) 0.137(3) Uani 1 1 d . U .
F3 F 1.0541(4) 0.4997(3) 0.5796(3) 0.113(3) Uani 1 1 d . U .
F4 F 0.6498(6) 0.7447(3) 0.5537(3) 0.144(4) Uani 1 1 d . U .
F5 F 0.2840(3) 0.5958(3) 0.6760(3) 0.109(3) Uani 1 1 d . U .
F6 F 0.6819(5) 0.6500(3) 0.8275(3) 0.129(3) Uani 1 1 d . U .
F7 F 0.5356(5) 0.3948(3) 0.8547(3) 0.136(3) Uani 1 1 d . U .
F8 F 0.5113(6) 0.2362(3) 0.6081(3) 0.159(4) Uani 1 1 d . U .
F9 F 0.9293(4) 0.3190(3) 0.7190(4) 0.146(4) Uani 1 1 d . U .
F10 F 0.8359(5) 0.5579(3) 0.7230(3) 0.135(3) Uani 1 1 d . U .
F11 F 0.8464(4) 0.4861(3) 0.7207(3) 0.120(3) Uani 1 1 d . U .
F12 F 0.9170(5) 0.5263(3) 0.7559(3) 0.128(3) Uani 1 1 d . U .
F13 F 0.9209(4) 0.5294(3) 0.6880(3) 0.113(3) Uani 1 1 d . U .
P1 P 0.77291(15) 0.49497(9) 0.52206(10) 0.0623(8) Uani 1 1 d . U .
P2 P 0.57993(14) 0.59912(9) 0.66401(10) 0.0589(8) Uani 1 1 d . U .
P3 P 0.65428(14) 0.38147(9) 0.68839(10) 0.0590(8) Uani 1 1 d . U .
Pd1 Pd 0.70454(4) 0.49091(3) 0.57923(3) 0.0574(3) Uani 1 1 d . U .
Pd2 Pd 0.62345(4) 0.53446(3) 0.64091(3) 0.0557(3) Uani 1 1 d . U .
Pd3 Pd 0.65691(4) 0.44457(3) 0.65029(3) 0.0573(3) Uani 1 1 d . U .
S1 S 0.66709(14) 0.56085(9) 0.58122(9) 0.0612(8) Uani 1 1 d . U .
S2 S 0.72007(15) 0.41974(9) 0.59639(9) 0.0619(8) Uani 1 1 d . U .
S3 S 0.58685(14) 0.48621(9) 0.68957(9) 0.0602(7) Uani 1 1 d . U .
F14 F 0.5659(4) 0.4112(3) 0.5349(3) 0.110(3) Uani 1 1 d . U .
F15 F 0.4766(5) 0.3701(4) 0.5464(4) 0.153(4) Uani 1 1 d . U .
F16 F 0.5465(6) 0.3511(4) 0.4980(4) 0.186(4) Uani 1 1 d . U .
F17 F 0.4790(6) 0.4077(4) 0.4914(4) 0.179(4) Uani 1 1 d . U .
B2 B 0.5215(13) 0.3867(8) 0.5162(8) 0.126(5) Uani 1 1 d . U .
O1 O 0.4861(6) 0.4241(4) 0.6134(4) 0.137(4) Uani 1 1 d . U .
H1A H 0.4461 0.4274 0.6000 0.205 Uiso 1 1 d GR . .
H1B H 0.4768 0.4276 0.6408 0.205 Uiso 1 1 d GR . .
Cl6 Cl 0.9713(6) 0.2651(4) 0.4941(6) 0.453(12) Uani 0.75 1 d . U P
Cl5 Cl 0.9129(5) 0.3474(4) 0.4670(3) 0.364(9) Uani 0.75 1 d G U P
Cl4 Cl 1.0464(4) 0.3459(5) 0.5044(5) 0.380(9) Uani 0.75 1 d G U P
C73 C 0.9879(5) 0.3173(4) 0.4735(3) 0.287(13) Uani 0.75 1 d G U P
H73 H 1.0081 0.3133 0.4462 0.345 Uiso 0.75 1 calc R . P
O2 O 0.5021(5) 0.5164(4) 0.5483(4) 0.160(5) Uani 1 1 d G U .
H2A H 0.5207 0.5192 0.5250 0.240 Uiso 1 1 d R . .
H2B H 0.4637 0.5050 0.5453 0.240 Uiso 1 1 d R . .

loop_
_atom_site_aniso_label
_atom_site_aniso_U_11
_atom_site_aniso_U_22
_atom_site_aniso_U_33
_atom_site_aniso_U_23
_atom_site_aniso_U_13
_atom_site_aniso_U_12
C1 0.063(6) 0.078(5) 0.064(6) -0.011(5) -0.004(5) 0.006(4)
C2 0.082(8) 0.098(7) 0.074(7) -0.017(6) 0.009(6) -0.001(6)
C3 0.114(10) 0.108(8) 0.079(8) -0.029(6) 0.014(7) 0.001(7)
C4 0.109(9) 0.096(7) 0.074(7) -0.024(6) -0.002(6) 0.006(6)
C5 0.106(9) 0.077(7) 0.079(7) -0.023(6) -0.009(6) -0.008(6)
C6 0.077(7) 0.086(6) 0.063(6) -0.014(5) -0.001(5) -0.009(5)
C7 0.069(5) 0.069(5) 0.057(6) -0.010(4) 0.009(5) 0.003(4)
C8 0.077(6) 0.068(6) 0.082(8) 0.010(6) -0.001(5) 0.001(5)
C9 0.093(7) 0.082(7) 0.091(8) 0.021(6) -0.012(6) -0.001(5)
C10 0.098(7) 0.077(7) 0.084(8) 0.014(6) 0.000(6) -0.007(5)
C11 0.091(7) 0.098(8) 0.089(9) 0.026(7) 0.005(6) -0.007(6)
C12 0.074(6) 0.086(7) 0.061(7) 0.000(5) 0.007(5) -0.006(5)
C13 0.044(5) 0.094(6) 0.071(7) -0.009(5) 0.004(4) 0.002(4)
C14 0.051(5) 0.104(7) 0.079(8) -0.018(6) 0.009(5) -0.006(5)
C15 0.054(5) 0.123(8) 0.098(10) -0.016(7) 0.003(6) -0.008(5)
C16 0.049(5) 0.124(8) 0.088(9) 0.003(6) 0.012(5) -0.004(5)
C17 0.051(5) 0.117(8) 0.069(7) 0.007(6) 0.008(5) 0.008(5)
C18 0.057(5) 0.100(7) 0.074(8) -0.003(6) 0.005(5) 0.011(5)
C19 0.066(6) 0.016(3) 0.075(5) 0.002(4) 0.006(4) 0.008(3)
C20 0.073(7) 0.065(6) 0.074(6) 0.005(5) 0.002(5) 0.006(5)
C21 0.106(9) 0.068(6) 0.087(7) 0.021(5) -0.002(6) -0.003(6)
C22 0.108(10) 0.079(6) 0.088(7) 0.017(5) 0.007(6) -0.009(6)
C23 0.102(9) 0.064(6) 0.091(7) 0.011(5) 0.013(6) -0.016(6)
C24 0.079(7) 0.037(4) 0.082(7) -0.003(4) 0.009(5) -0.003(4)
C25 0.055(5) 0.073(6) 0.070(7) 0.004(5) 0.008(4) 0.004(4)
C26 0.045(5) 0.077(6) 0.111(10) 0.026(6) 0.013(5) 0.006(4)
C27 0.055(5) 0.101(8) 0.135(12) 0.021(8) 0.008(6) 0.002(5)
C28 0.045(5) 0.106(7) 0.079(8) 0.006(6) 0.018(5) 0.011(4)
C29 0.054(5) 0.112(8) 0.112(11) 0.017(7) 0.016(6) 0.013(5)
C30 0.054(5) 0.096(7) 0.119(11) 0.026(7) 0.016(5) 0.014(5)
C31 0.069(6) 0.063(6) 0.066(5) 0.002(4) 0.001(4) 0.001(5)
C32 0.074(6) 0.064(7) 0.080(6) -0.007(5) -0.008(5) -0.002(5)
C33 0.092(7) 0.057(6) 0.092(7) -0.006(5) -0.017(5) 0.000(5)
C34 0.105(8) 0.084(8) 0.087(7) -0.014(6) -0.018(6) 0.008(6)
C35 0.105(7) 0.087(8) 0.078(7) -0.009(6) -0.004(5) 0.010(6)
C36 0.079(7) 0.081(7) 0.068(6) -0.003(5) 0.003(5) 0.008(6)
C37 0.067(5) 0.051(6) 0.081(5) 0.002(4) 0.004(4) -0.012(5)
C38 0.075(7) 0.094(9) 0.070(6) -0.011(6) 0.007(5) -0.004(6)
C39 0.109(8) 0.129(12) 0.082(7) -0.019(7) 0.015(6) -0.009(7)
C40 0.107(8) 0.086(9) 0.090(6) 0.003(6) 0.030(5) -0.010(7)
C41 0.102(8) 0.080(8) 0.105(7) 0.012(6) 0.032(5) -0.003(7)
C42 0.069(6) 0.093(9) 0.095(7) 0.024(6) 0.016(5) 0.003(6)
C43 0.068(6) 0.030(4) 0.098(6) 0.010(4) -0.009(5) 0.004(4)
C44 0.116(10) 0.046(5) 0.098(7) -0.004(5) -0.017(6) -0.008(6)
C45 0.134(11) 0.056(6) 0.138(9) -0.007(6) -0.036(7) -0.007(7)
C46 0.111(10) 0.061(6) 0.153(9) 0.005(6) -0.043(8) -0.011(6)
C47 0.112(11) 0.061(6) 0.155(9) 0.014(6) -0.041(8) -0.022(7)
C48 0.075(8) 0.053(5) 0.117(8) 0.024(5) -0.023(6) -0.008(5)
C49 0.065(5) 0.054(5) 0.067(7) 0.002(5) -0.006(4) 0.002(4)
C50 0.062(5) 0.057(5) 0.073(8) -0.005(5) -0.006(5) 0.004(4)
C51 0.059(5) 0.069(5) 0.074(8) 0.001(5) -0.010(5) 0.002(4)
C52 0.062(6) 0.073(5) 0.137(12) -0.015(6) -0.023(6) 0.007(4)
C53 0.073(6) 0.063(6) 0.235(19) -0.033(8) -0.050(8) 0.014(5)
C54 0.068(6) 0.067(5) 0.152(13) -0.020(6) -0.028(7) 0.009(5)
C55 0.053(5) 0.049(5) 0.070(6) -0.003(4) 0.003(4) 0.004(4)
C56 0.072(6) 0.039(5) 0.085(7) 0.005(5) -0.008(5) 0.007(4)
C57 0.084(7) 0.064(6) 0.091(7) 0.000(5) -0.007(6) -0.005(5)
C58 0.072(6) 0.068(6) 0.093(7) -0.002(5) 0.006(5) -0.006(5)
C59 0.077(7) 0.070(7) 0.093(7) 0.003(6) 0.007(5) -0.016(5)
C60 0.075(6) 0.045(5) 0.084(7) 0.013(5) 0.001(5) -0.001(4)
C61 0.051(5) 0.067(5) 0.070(7) 0.010(5) -0.002(4) 0.014(4)
C62 0.063(5) 0.075(6) 0.054(6) 0.010(5) 0.004(5) 0.007(4)
C63 0.057(5) 0.099(7) 0.067(7) 0.008(6) -0.004(5) 0.005(5)
C64 0.074(6) 0.101(7) 0.075(8) 0.012(6) 0.001(5) 0.012(5)
C65 0.071(6) 0.089(7) 0.124(11) 0.002(7) -0.006(6) 0.023(5)
C66 0.075(6) 0.070(6) 0.096(9) -0.002(6) -0.003(6) 0.015(5)
C67 0.062(5) 0.043(5) 0.064(5) 0.001(4) 0.004(4) 0.006(4)
C68 0.053(5) 0.068(6) 0.051(5) -0.003(5) 0.000(4) 0.009(4)
C69 0.075(6) 0.085(8) 0.055(5) 0.003(5) -0.009(4) 0.001(6)
C70 0.096(7) 0.088(9) 0.055(5) 0.002(5) 0.005(5) -0.004(6)
C71 0.100(7) 0.123(12) 0.060(6) -0.016(6) 0.010(5) -0.001(7)
C72 0.068(6) 0.069(7) 0.063(5) -0.004(5) 0.017(4) 0.009(5)
Ag1 0.0571(6) 0.0674(6) 0.0830(7) -0.0041(5) -0.0114(5) -0.0025(4)
B1 0.081(8) 0.103(7) 0.091(8) -0.013(6) 0.004(5) -0.014(5)
Cl1 0.089(3) 0.093(2) 0.157(4) 0.002(3) -0.018(3) -0.030(2)
Cl2 0.070(2) 0.159(4) 0.154(4) 0.031(3) -0.005(2) 0.024(2)
Cl3 0.149(4) 0.165(4) 0.076(3) -0.007(3) -0.015(3) -0.021(3)
F1 0.169(8) 0.104(5) 0.091(5) -0.040(5) -0.003(5) 0.005(5)
F2 0.154(8) 0.120(6) 0.139(7) 0.062(6) 0.002(6) 0.005(6)
F3 0.049(4) 0.174(8) 0.117(7) 0.001(6) -0.001(4) -0.007(4)
F4 0.231(11) 0.088(5) 0.112(6) 0.028(5) 0.012(6) -0.049(6)
F5 0.053(4) 0.142(7) 0.132(7) 0.013(6) 0.014(4) 0.011(4)
F6 0.152(7) 0.140(7) 0.095(5) -0.034(5) -0.035(5) 0.013(6)
F7 0.148(8) 0.163(9) 0.098(6) -0.008(5) 0.054(5) -0.011(7)
F8 0.195(10) 0.082(5) 0.199(9) -0.010(6) -0.073(8) -0.043(6)
F9 0.070(5) 0.089(5) 0.280(13) -0.029(7) -0.058(6) 0.018(4)
F10 0.140(7) 0.138(7) 0.126(7) 0.010(5) 0.031(6) 0.027(5)
F11 0.112(6) 0.122(6) 0.125(7) -0.024(5) 0.020(5) -0.030(5)
F12 0.129(7) 0.135(7) 0.120(6) -0.006(5) -0.015(5) -0.023(5)
F13 0.104(6) 0.119(6) 0.116(6) -0.011(5) 0.018(5) -0.019(5)
P1 0.0517(17) 0.0632(16) 0.072(2) -0.0050(15) 0.0021(15) 0.0005(13)
P2 0.0499(17) 0.0574(16) 0.0692(19) -0.0002(14) 0.0023(14) 0.0032(13)
P3 0.0508(17) 0.0491(14) 0.077(2) 0.0028(14) -0.0019(15) -0.0009(12)
Pd1 0.0519(5) 0.0545(5) 0.0658(6) -0.0026(4) 0.0018(4) 0.0016(4)
Pd2 0.0483(5) 0.0524(5) 0.0663(6) -0.0002(4) 0.0034(4) 0.0007(4)
Pd3 0.0514(5) 0.0528(5) 0.0678(6) -0.0007(4) 0.0012(4) 0.0021(4)
S1 0.0561(17) 0.0584(15) 0.0690(19) 0.0041(14) 0.0050(14) 0.0011(13)
S2 0.0618(18) 0.0534(15) 0.0705(19) 0.0029(14) -0.0034(14) 0.0072(13)
S3 0.0522(16) 0.0576(15) 0.0708(19) 0.0021(14) 0.0098(14) 0.0005(13)
F14 0.090(5) 0.124(6) 0.116(6) -0.040(5) -0.004(4) -0.018(4)
F15 0.132(7) 0.148(8) 0.178(8) -0.005(6) -0.032(6) -0.032(6)
F16 0.193(10) 0.144(8) 0.221(11) -0.062(8) -0.015(8) -0.016(7)
F17 0.192(9) 0.150(8) 0.195(9) 0.005(7) -0.091(8) -0.031(7)
B2 0.126(9) 0.113(9) 0.140(10) -0.024(7) -0.043(7) -0.033(7)
O1 0.121(8) 0.122(8) 0.167(10) -0.003(8) 0.004(7) -0.034(7)
Cl6 0.38(2) 0.385(19) 0.59(3) 0.076(19) 0.07(2) 0.063(14)
Cl5 0.323(16) 0.302(16) 0.47(2) -0.105(16) -0.035(15) 0.082(12)
Cl4 0.316(15) 0.47(2) 0.353(18) -0.153(17) 0.044(13) 0.051(14)
C73 0.30(2) 0.32(2) 0.24(3) -0.046(19) 0.055(17) 0.073(15)
O2 0.169(10) 0.140(9) 0.170(11) 0.040(8) -0.055(9) 0.007(8)

loop_
_atom_type_symbol
_atom_type_description
_atom_type_scat_dispersion_real
_atom_type_scat_dispersion_imag
_atom_type_scat_source
C C 0.0181 0.0091 'International Tables Vol C Tables 4.2.6.8 and 6.1.1.4'
H H 0.0000 0.0000 'International Tables Vol C Tables 4.2.6.8 and 6.1.1.4'
Ag Ag 0.1306 4.2820 'International Tables Vol C Tables 4.2.6.8 and 6.1.1.4'
B B 0.0090 0.0039 'International Tables Vol C Tables 4.2.6.8 and 6.1.1.4'
Cl Cl 0.3639 0.7018 'International Tables Vol C Tables 4.2.6.8 and 6.1.1.4'
F F 0.0727 0.0534 'International Tables Vol C Tables 4.2.6.8 and 6.1.1.4'
O O 0.0492 0.0322 'International Tables Vol C Tables 4.2.6.8 and 6.1.1.4'
P P 0.2955 0.4335 'International Tables Vol C Tables 4.2.6.8 and 6.1.1.4'
Pd Pd 0.1215 3.9337 'International Tables Vol C Tables 4.2.6.8 and 6.1.1.4'
S S 0.3331 0.5567 'International Tables Vol C Tables 4.2.6.8 and 6.1.1.4'

loop_
_geom_angle_atom_site_label_1
_geom_angle_atom_site_label_2
_geom_angle_atom_site_label_3
_geom_angle
C2 C1 P1 118.3(10)
C6 C1 C2 118.0(12)
C6 C1 P1 123.4(10)
C1 C2 H2 119.7
C3 C2 C1 120.6(13)
C3 C2 H2 119.7
C2 C3 H3 121.4
C4 C3 C2 117.3(14)
C4 C3 H3 121.4
C5 C4 C3 122.9(14)
F1 C4 C3 117.9(14)
F1 C4 C5 119.1(15)
C4 C5 H5 120.0
C4 C5 C6 120.0(14)
C6 C5 H5 120.0
C1 C6 H6 119.6
C5 C6 C1 120.8(13)
C5 C6 H6 119.6
C8 C7 P1 119.9(9)
C12 C7 C8 115.7(11)
C12 C7 P1 124.2(10)
C7 C8 H8 118.8
C9 C8 C7 122.3(13)
C9 C8 H8 118.8
C8 C9 H9 120.9
C8 C9 C10 118.3(14)
C10 C9 H9 120.9
C11 C10 C9 122.7(14)
C11 C10 F2 120.5(14)
F2 C10 C9 116.7(13)
C10 C11 H11 120.5
C10 C11 C12 119.0(14)
C12 C11 H11 120.5
C7 C12 H12 119.0
C11 C12 C7 121.9(13)
C11 C12 H12 119.0
C14 C13 C18 122.0(12)
C14 C13 P1 116.5(9)
C18 C13 P1 121.5(10)
C13 C14 H14 120.8
C13 C14 C15 118.5(13)
C15 C14 H14 120.8
C14 C15 H15 121.3
C16 C15 C14 117.4(14)
C16 C15 H15 121.3
C15 C16 C17 124.3(14)
C15 C16 F3 116.8(14)
F3 C16 C17 118.5(13)
C16 C17 H17 121.1
C18 C17 C16 117.7(13)
C18 C17 H17 121.1
C13 C18 H18 120.2
C17 C18 C13 119.6(13)
C17 C18 H18 120.2
C20 C19 P2 120.3(8)
C24 C19 C20 116.7(10)
C24 C19 P2 122.9(9)
C19 C20 H20 118.9
C21 C20 C19 122.2(12)
C21 C20 H20 118.9
C20 C21 H21 121.5
C22 C21 C20 117.1(14)
C22 C21 H21 121.5
C21 C22 C23 124.2(14)
C21 C22 F4 117.7(14)
C23 C22 F4 118.1(14)
C22 C23 H23 120.2
C22 C23 C24 119.5(14)
C24 C23 H23 120.2
C19 C24 H24 119.8
C23 C24 C19 120.3(12)
C23 C24 H24 119.8
C26 C25 C30 118.7(11)
C26 C25 P2 120.5(9)
C30 C25 P2 120.7(9)
C25 C26 H26 119.5
C25 C26 C27 120.9(12)
C27 C26 H26 119.5
C26 C27 H27 120.4
C28 C27 C26 119.3(14)
C28 C27 H27 120.4
C27 C28 F5 118.1(12)
C29 C28 C27 122.0(13)
C29 C28 F5 119.9(12)
C28 C29 H29 119.8
C28 C29 C30 120.3(14)
C30 C29 H29 119.8
C25 C30 H30 120.6
C29 C30 C25 118.7(13)
C29 C30 H30 120.6
C32 C31 P2 119.0(9)
C36 C31 C32 118.0(12)
C36 C31 P2 123.0(10)
C31 C32 H32 119.4
C31 C32 C33 121.3(12)
C33 C32 H32 119.4
C32 C33 H33 121.7
C34 C33 C32 116.7(13)
C34 C33 H33 121.7
C33 C34 C35 125.3(15)
C33 C34 F6 117.5(13)
C35 C34 F6 117.2(14)
C34 C35 H35 121.5
C34 C35 C36 117.0(14)
C36 C35 H35 121.5
C31 C36 C35 121.8(13)
C31 C36 H36 119.1
C35 C36 H36 119.1
C38 C37 C42 118.8(13)
C38 C37 P3 121.5(10)
C42 C37 P3 119.7(10)
C37 C38 H38 118.4
C37 C38 C39 123.3(14)
C39 C38 H38 118.4
C38 C39 H39 121.6
C40 C39 C38 116.8(16)
C40 C39 H39 121.6
C41 C40 C39 121.6(15)
F7 C40 C39 119.2(16)
F7 C40 C41 119.1(15)
C40 C41 H41 120.6
C40 C41 C42 118.8(15)
C42 C41 H41 120.6
C37 C42 C41 120.6(14)
C37 C42 H42 119.7
C41 C42 H42 119.7
C44 C43 P3 119.9(9)
C48 C43 C44 119.6(12)
C48 C43 P3 120.5(11)
C43 C44 H44 120.4
C45 C44 C43 119.2(14)
C45 C44 H44 120.4
C44 C45 H45 120.5
C46 C45 C44 119.0(16)
C46 C45 H45 120.5
C45 C46 C47 124.3(16)
C45 C46 F8 119.2(17)
C47 C46 F8 116.4(15)
C46 C47 H47 121.7
C46 C47 C48 116.5(15)
C48 C47 H47 121.7
C43 C48 C47 121.1(15)
C43 C48 H48 119.4
C47 C48 H48 119.4
C50 C49 C54 116.3(11)
C50 C49 P3 120.0(8)
C54 C49 P3 123.7(9)
C49 C50 H50 117.9
C51 C50 C49 124.3(11)
C51 C50 H50 117.9
C50 C51 H51 121.8
C50 C51 C52 116.3(11)
C52 C51 H51 121.8
C51 C52 F9 118.1(11)
C53 C52 C51 123.4(13)
C53 C52 F9 118.3(12)
C52 C53 H53 120.1
C52 C53 C54 119.7(13)
C54 C53 H53 120.1
C49 C54 H54 120.1
C53 C54 C49 119.7(12)
C53 C54 H54 120.1
C56 C55 S1 120.1(8)
C60 C55 C56 121.0(11)
C60 C55 S1 118.9(9)
C55 C56 H56 120.2
C55 C56 C57 119.5(11)
C57 C56 H56 120.2
C56 C57 H57 120.9
C56 C57 C58 118.2(12)
C58 C57 H57 120.9
C57 C58 Cl1 118.1(11)
C59 C58 C57 120.6(12)
C59 C58 Cl1 121.1(10)
C58 C59 H59 119.4
C58 C59 C60 121.1(13)
C60 C59 H59 119.4
C55 C60 H60 120.3
C59 C60 C55 119.4(12)
C59 C60 H60 120.3
C62 C61 S2 122.8(9)
C66 C61 C62 121.1(11)
C66 C61 S2 116.1(10)
C61 C62 H62 119.8
C63 C62 C61 120.3(12)
C63 C62 H62 119.8
C62 C63 H63 120.1
C62 C63 C64 119.8(13)
C64 C63 H63 120.1
C63 C64 C65 120.0(13)
C63 C64 Cl2 121.1(12)
C65 C64 Cl2 119.0(11)
C64 C65 H65 119.9
C64 C65 C66 120.3(13)
C66 C65 H65 119.9
C61 C66 C65 118.5(13)
C61 C66 H66 120.8
C65 C66 H66 120.8
C68 C67 S3 122.1(9)
C72 C67 C68 119.8(11)
C72 C67 S3 118.1(9)
C67 C68 H68 120.3
C69 C68 C67 119.5(11)
C69 C68 H68 120.3
C68 C69 H69 119.3
C70 C69 C68 121.4(13)
C70 C69 H69 119.3
C69 C70 C71 120.8(13)
C69 C70 Cl3 121.4(12)
C71 C70 Cl3 117.8(11)
C70 C71 H71 120.5
C70 C71 C72 119.1(13)
C72 C71 H71 120.5
C67 C72 C71 119.4(12)
C67 C72 H72 120.3
C71 C72 H72 120.3
Pd2 Ag1 Pd1 62.46(3)
Pd2 Ag1 Pd3 61.78(3)
Pd3 Ag1 Pd1 61.66(3)
O1 Ag1 Pd1 147.7(3)
O1 Ag1 Pd2 121.0(3)
O1 Ag1 Pd3 90.7(3)
O2 Ag1 Pd1 111.0(3)
O2 Ag1 Pd2 99.4(3)
O2 Ag1 Pd3 161.2(3)
O2 Ag1 O1 100.3(5)
F10 B1 F11 111.1(15)
F10 B1 F12 104.3(15)
F11 B1 F12 104.7(16)
F13 B1 F10 113.4(17)
F13 B1 F11 114.6(16)
F13 B1 F12 107.7(14)
C1 P1 C13 106.1(6)
C1 P1 Pd1 115.0(4)
C7 P1 C1 104.2(6)
C7 P1 C13 103.6(6)
C7 P1 Pd1 117.0(4)
C13 P1 Pd1 109.8(4)
C19 P2 C25 105.5(5)
C19 P2 C31 104.5(5)
C19 P2 Pd2 113.8(3)
C25 P2 Pd2 112.5(4)
C31 P2 C25 105.8(6)
C31 P2 Pd2 113.9(4)
C37 P3 C43 103.6(6)
C37 P3 Pd3 117.5(4)
C43 P3 Pd3 113.6(4)
C49 P3 C37 104.6(6)
C49 P3 C43 105.7(5)
C49 P3 Pd3 110.7(4)
Ag1 Pd1 Pd2 58.34(3)
Ag1 Pd1 Pd3 58.93(3)
P1 Pd1 Ag1 132.70(9)
P1 Pd1 Pd2 149.21(8)
P1 Pd1 Pd3 150.24(8)
Pd3 Pd1 Pd2 59.50(3)
S1 Pd1 Ag1 82.78(8)
S1 Pd1 P1 99.46(11)
S1 Pd1 Pd2 50.32(8)
S1 Pd1 Pd3 109.81(8)
S1 Pd1 S2 160.83(11)
S2 Pd1 Ag1 84.55(8)
S2 Pd1 P1 99.71(11)
S2 Pd1 Pd2 110.57(8)
S2 Pd1 Pd3 51.08(8)
Ag1 Pd2 Pd1 59.21(3)
Ag1 Pd2 Pd3 59.31(3)
P2 Pd2 Ag1 130.08(8)
P2 Pd2 Pd1 146.71(9)
P2 Pd2 Pd3 153.03(9)
Pd3 Pd2 Pd1 59.77(3)
S1 Pd2 Ag1 83.52(8)
S1 Pd2 P2 96.41(11)
S1 Pd2 Pd1 50.57(7)
S1 Pd2 Pd3 110.34(8)
S1 Pd2 S3 160.42(11)
S3 Pd2 Ag1 80.74(8)
S3 Pd2 P2 102.62(11)
S3 Pd2 Pd1 110.65(8)
S3 Pd2 Pd3 51.13(7)
Ag1 Pd3 Pd1 59.41(3)
Ag1 Pd3 Pd2 58.91(3)
P3 Pd3 Ag1 128.41(8)
P3 Pd3 Pd1 149.01(8)
P3 Pd3 Pd2 150.15(9)
Pd2 Pd3 Pd1 60.73(3)
S2 Pd3 Ag1 84.84(8)
S2 Pd3 P3 98.08(11)
S2 Pd3 Pd1 51.01(7)
S2 Pd3 Pd2 111.73(8)
S3 Pd3 Ag1 80.55(8)
S3 Pd3 P3 99.25(11)
S3 Pd3 Pd1 111.73(8)
S3 Pd3 Pd2 51.25(7)
S3 Pd3 S2 161.98(11)
C55 S1 Pd1 107.5(4)
C55 S1 Pd2 108.7(4)
Pd2 S1 Pd1 79.11(9)
C61 S2 Pd1 107.6(4)
C61 S2 Pd3 113.6(4)
Pd1 S2 Pd3 77.92(9)
C67 S3 Pd2 112.1(4)
C67 S3 Pd3 109.9(4)
Pd3 S3 Pd2 77.62(9)
F14 B2 F15 108.1(19)
F14 B2 F16 115(2)
F14 B2 F17 115(2)
F16 B2 F15 103.9(18)
F17 B2 F15 101.1(19)
F17 B2 F16 111(2)
Ag1 O1 H1A 111.9
Ag1 O1 H1B 113.2
H1A O1 H1B 105.8
Cl6 C73 H73 107.8
Cl5 C73 Cl6 111.2
Cl5 C73 Cl4 111.1
Cl5 C73 H73 107.8
Cl4 C73 Cl6 111.1
Cl4 C73 H73 107.8
Ag1 O2 H2A 109.2
Ag1 O2 H2B 109.3
H2A O2 H2B 109.5

loop_
_geom_bond_atom_site_label_1
_geom_bond_atom_site_label_2
_geom_bond_distance
C1 C2 1.436(17)
C1 C6 1.388(16)
C1 P1 1.806(12)
C2 H2 0.9300
C2 C3 1.414(17)
C3 H3 0.9300
C3 C4 1.38(2)
C4 C5 1.370(18)
C4 F1 1.325(15)
C5 H5 0.9300
C5 C6 1.383(16)
C6 H6 0.9300
C7 C8 1.437(16)
C7 C12 1.426(16)
C7 P1 1.790(12)
C8 H8 0.9300
C8 C9 1.338(16)
C9 H9 0.9300
C9 C10 1.441(18)
C10 C11 1.318(18)
C10 F2 1.343(15)
C11 H11 0.9300
C11 C12 1.397(17)
C12 H12 0.9300
C13 C14 1.365(17)
C13 C18 1.392(16)
C13 P1 1.856(11)
C14 H14 0.9300
C14 C15 1.420(17)
C15 H15 0.9300
C15 C16 1.360(19)
C16 C17 1.376(18)
C16 F3 1.368(15)
C17 H17 0.9300
C17 C18 1.373(17)
C18 H18 0.9300
C19 C20 1.402(15)
C19 C24 1.402(14)
C19 P2 1.791(10)
C20 H20 0.9300
C20 C21 1.393(16)
C21 H21 0.9300
C21 C22 1.336(18)
C22 C23 1.345(18)
C22 F4 1.387(15)
C23 H23 0.9300
C23 C24 1.377(16)
C24 H24 0.9300
C25 C26 1.355(15)
C25 C30 1.402(16)
C25 P2 1.834(12)
C26 H26 0.9300
C26 C27 1.360(16)
C27 H27 0.9300
C27 C28 1.350(17)
C28 C29 1.318(18)
C28 F5 1.374(13)
C29 H29 0.9300
C29 C30 1.374(16)
C30 H30 0.9300
C31 C32 1.383(16)
C31 C36 1.371(15)
C31 P2 1.792(12)
C32 H32 0.9300
C32 C33 1.410(16)
C33 H33 0.9300
C33 C34 1.342(18)
C34 C35 1.345(18)
C34 F6 1.389(15)
C35 H35 0.9300
C35 C36 1.397(16)
C36 H36 0.9300
C37 C38 1.344(16)
C37 C42 1.388(16)
C37 P3 1.819(13)
C38 H38 0.9300
C38 C39 1.399(18)
C39 H39 0.9300
C39 C40 1.39(2)
C40 C41 1.38(2)
C40 F7 1.341(15)
C41 H41 0.9300
C41 C42 1.394(18)
C42 H42 0.9300
C43 C44 1.383(17)
C43 C48 1.366(15)
C43 P3 1.835(11)
C44 H44 0.9300
C44 C45 1.378(17)
C45 H45 0.9300
C45 C46 1.33(2)
C46 C47 1.36(2)
C46 F8 1.396(16)
C47 H47 0.9300
C47 C48 1.385(17)
C48 H48 0.9300
C49 C50 1.393(15)
C49 C54 1.403(15)
C49 P3 1.792(11)
C50 H50 0.9300
C50 C51 1.353(14)
C51 H51 0.9300
C51 C52 1.364(16)
C52 C53 1.345(17)
C52 F9 1.372(13)
C53 H53 0.9300
C53 C54 1.379(17)
C54 H54 0.9300
C55 C56 1.397(15)
C55 C60 1.386(14)
C55 S1 1.774(11)
C56 H56 0.9300
C56 C57 1.411(16)
C57 H57 0.9300
C57 C58 1.416(17)
C58 C59 1.369(17)
C58 Cl1 1.715(13)
C59 H59 0.9300
C59 C60 1.380(16)
C60 H60 0.9300
C61 C62 1.384(16)
C61 C66 1.350(16)
C61 S2 1.801(11)
C62 H62 0.9300
C62 C63 1.356(15)
C63 H63 0.9300
C63 C64 1.367(17)
C64 C65 1.380(19)
C64 Cl2 1.731(14)
C65 H65 0.9300
C65 C66 1.395(18)
C66 H66 0.9300
C67 C68 1.402(14)
C67 C72 1.381(15)
C67 S3 1.781(12)
C68 H68 0.9300
C68 C69 1.369(15)
C69 H69 0.9300
C69 C70 1.345(17)
C70 C71 1.39(2)
C70 Cl3 1.707(14)
C71 H71 0.9300
C71 C72 1.410(17)
C72 H72 0.9300
Ag1 Pd1 2.8186(12)
Ag1 Pd2 2.7928(12)
Ag1 Pd3 2.8045(12)
Ag1 O1 2.334(11)
Ag1 O2 2.312(10)
B1 F10 1.34(2)
B1 F11 1.37(2)
B1 F12 1.41(2)
B1 F13 1.33(2)
P1 Pd1 2.311(3)
P2 Pd2 2.305(3)
P3 Pd3 2.312(3)
Pd1 Pd2 2.9093(12)
Pd1 Pd3 2.8816(12)
Pd1 S1 2.289(3)
Pd1 S2 2.290(3)
Pd2 Pd3 2.8738(11)
Pd2 S1 2.280(3)
Pd2 S3 2.295(3)
Pd3 S2 2.293(3)
Pd3 S3 2.291(3)
F14 B2 1.32(2)
F15 B2 1.42(3)
F16 B2 1.35(3)
F17 B2 1.34(3)
O1 H1A 0.9169
O1 H1B 0.9196
Cl6 C73 1.7780
Cl5 C73 1.7763
Cl4 C73 1.7774
C73 H73 0.9800
O2 H2A 0.8500
O2 H2B 0.8501

loop_
_geom_torsion_atom_site_label_1
_geom_torsion_atom_site_label_2
_geom_torsion_atom_site_label_3
_geom_torsion_atom_site_label_4
_geom_torsion
C1 C2 C3 C4 2(2)
C2 C1 C6 C5 7.1(19)
C2 C1 P1 C7 50.8(11)
C2 C1 P1 C13 -58.3(11)
C2 C1 P1 Pd1 -179.9(9)
C2 C3 C4 C5 3(2)
C2 C3 C4 F1 -177.9(13)
C3 C4 C5 C6 -2(2)
C4 C5 C6 C1 -3(2)
C6 C1 C2 C3 -6(2)
C6 C1 P1 C7 -122.8(11)
C6 C1 P1 C13 128.1(11)
C6 C1 P1 Pd1 6.5(12)
C7 C8 C9 C10 1(2)
C8 C7 C12 C11 2.6(17)
C8 C7 P1 C1 84.7(10)
C8 C7 P1 C13 -164.5(10)
C8 C7 P1 Pd1 -43.5(11)
C8 C9 C10 C11 -2(2)
C8 C9 C10 F2 179.3(12)
C9 C10 C11 C12 3(2)
C10 C11 C12 C7 -3(2)
C12 C7 C8 C9 -1.7(18)
C12 C7 P1 C1 -89.0(11)
C12 C7 P1 C13 21.8(11)
C12 C7 P1 Pd1 142.8(9)
C13 C14 C15 C16 7(2)
C14 C13 C18 C17 1(2)
C14 C13 P1 C1 168.5(11)
C14 C13 P1 C7 59.1(11)
C14 C13 P1 Pd1 -66.6(11)
C14 C15 C16 C17 -8(2)
C14 C15 C16 F3 180.0(12)
C15 C16 C17 C18 5(2)
C16 C17 C18 C13 -1(2)
C18 C13 C14 C15 -4(2)
C18 C13 P1 C1 -12.0(13)
C18 C13 P1 C7 -121.4(11)
C18 C13 P1 Pd1 112.8(11)
C19 C20 C21 C22 2(2)
C20 C19 C24 C23 0.9(16)
C20 C19 P2 C25 -59.3(10)
C20 C19 P2 C31 -170.6(9)
C20 C19 P2 Pd2 64.5(9)
C20 C21 C22 C23 0(2)
C20 C21 C22 F4 176.6(12)
C21 C22 C23 C24 -1(2)
C22 C23 C24 C19 0.4(19)
C24 C19 C20 C21 -2.0(17)
C24 C19 P2 C25 123.9(9)
C24 C19 P2 C31 12.6(10)
C24 C19 P2 Pd2 -112.2(8)
C25 C26 C27 C28 -1(2)
C26 C25 C30 C29 -1(2)
C26 C25 P2 C19 172.6(11)
C26 C25 P2 C31 -77.0(12)
C26 C25 P2 Pd2 48.0(12)
C26 C27 C28 C29 -2(2)
C26 C27 C28 F5 178.8(13)
C27 C28 C29 C30 4(2)
C28 C29 C30 C25 -2(2)
C30 C25 C26 C27 3(2)
C30 C25 P2 C19 -11.0(12)
C30 C25 P2 C31 99.4(11)
C30 C25 P2 Pd2 -135.6(10)
C31 C32 C33 C34 0.8(18)
C32 C31 C36 C35 1.2(18)
C32 C31 P2 C19 -93.3(10)
C32 C31 P2 C25 155.7(9)
C32 C31 P2 Pd2 31.5(11)
C32 C33 C34 C35 0(2)
C32 C33 C34 F6 179.0(11)
C33 C34 C35 C36 -1(2)
C34 C35 C36 C31 0(2)
C36 C31 C32 C33 -1.5(18)
C36 C31 P2 C19 86.4(11)
C36 C31 P2 C25 -24.6(12)
C36 C31 P2 Pd2 -148.8(9)
C37 C38 C39 C40 -4(2)
C38 C37 C42 C41 0.4(19)
C38 C37 P3 C43 121.8(10)
C38 C37 P3 C49 11.2(11)
C38 C37 P3 Pd3 -112.0(10)
C38 C39 C40 C41 5(2)
C38 C39 C40 F7 -178.4(13)
C39 C40 C41 C42 -3(2)
C40 C41 C42 C37 1(2)
C42 C37 C38 C39 1(2)
C42 C37 P3 C43 -59.8(10)
C42 C37 P3 C49 -170.4(9)
C42 C37 P3 Pd3 66.4(10)
C43 C44 C45 C46 -2(2)
C44 C43 C48 C47 5.1(19)
C44 C43 P3 C37 152.4(10)
C44 C43 P3 C49 -97.8(10)
C44 C43 P3 Pd3 23.8(11)
C44 C45 C46 C47 5(3)
C44 C45 C46 F8 -177.2(13)
C45 C46 C47 C48 -3(3)
C46 C47 C48 C43 -2(2)
C48 C43 C44 C45 -3.2(19)
C48 C43 P3 C37 -26.0(11)
C48 C43 P3 C49 83.8(10)
C48 C43 P3 Pd3 -154.6(8)
C49 C50 C51 C52 3(2)
C50 C49 C54 C53 3(2)
C50 C49 P3 C37 -79.5(10)
C50 C49 P3 C43 171.5(10)
C50 C49 P3 Pd3 48.1(10)
C50 C51 C52 C53 -3(2)
C50 C51 C52 F9 -178.6(12)
C51 C52 C53 C54 4(3)
C52 C53 C54 C49 -4(3)
C54 C49 C50 C51 -2.7(19)
C54 C49 P3 C37 101.1(12)
C54 C49 P3 C43 -7.9(13)
C54 C49 P3 Pd3 -131.4(11)
C55 C56 C57 C58 -0.8(18)
C56 C55 C60 C59 -0.7(17)
C56 C55 S1 Pd1 -54.4(9)
C56 C55 S1 Pd2 29.7(10)
C56 C57 C58 C59 -2.2(19)
C56 C57 C58 Cl1 -178.7(9)
C57 C58 C59 C60 4(2)
C58 C59 C60 C55 -2.4(19)
C60 C55 C56 C57 2.3(17)
C60 C55 S1 Pd1 123.0(8)
C60 C55 S1 Pd2 -152.9(8)
C61 C62 C63 C64 -1.2(18)
C62 C61 C66 C65 -1.3(19)
C62 C61 S2 Pd1 38.3(11)
C62 C61 S2 Pd3 -45.9(11)
C62 C63 C64 C65 -2(2)
C62 C63 C64 Cl2 177.2(9)
C63 C64 C65 C66 3(2)
C64 C65 C66 C61 -2(2)
C66 C61 C62 C63 2.8(18)
C66 C61 S2 Pd1 -141.9(9)
C66 C61 S2 Pd3 133.9(9)
C67 C68 C69 C70 0.0(18)
C68 C67 C72 C71 0.1(17)
C68 C67 S3 Pd2 -54.9(9)
C68 C67 S3 Pd3 29.4(9)
C68 C69 C70 C71 -1(2)
C68 C69 C70 Cl3 -177.6(10)
C69 C70 C71 C72 1(2)
C70 C71 C72 C67 -1(2)
C72 C67 C68 C69 0.4(16)
C72 C67 S3 Pd2 124.8(8)
C72 C67 S3 Pd3 -150.9(8)
Cl1 C58 C59 C60 -179.7(10)
Cl2 C64 C65 C66 -175.8(11)
Cl3 C70 C71 C72 178.2(10)
F1 C4 C5 C6 178.4(12)
F2 C10 C11 C12 -178.5(12)
F3 C16 C17 C18 177.0(11)
F4 C22 C23 C24 -177.6(12)
F5 C28 C29 C30 -177.1(13)
F6 C34 C35 C36 -179.3(12)
F7 C40 C41 C42 179.9(12)
F8 C46 C47 C48 179.0(13)
F9 C52 C53 C54 179.4(16)
P1 C1 C2 C3 179.6(11)
P1 C1 C6 C5 -179.3(10)
P1 C7 C8 C9 -175.9(11)
P1 C7 C12 C11 176.5(10)
P1 C13 C14 C15 175.1(10)
P1 C13 C18 C17 -178.0(10)
P2 C19 C20 C21 -179.0(10)
P2 C19 C24 C23 177.8(9)
P2 C25 C26 C27 179.5(11)
P2 C25 C30 C29 -177.8(11)
P2 C31 C32 C33 178.2(9)
P2 C31 C36 C35 -178.5(10)
P3 C37 C38 C39 179.8(11)
P3 C37 C42 C41 -178.1(10)
P3 C43 C44 C45 178.4(11)
P3 C43 C48 C47 -176.5(10)
P3 C49 C50 C51 177.8(10)
P3 C49 C54 C53 -177.3(13)
S1 C55 C56 C57 179.6(9)
S1 C55 C60 C59 -178.0(9)
S2 C61 C62 C63 -177.5(9)
S2 C61 C66 C65 178.9(10)
S3 C67 C68 C69 -179.9(9)
S3 C67 C72 C71 -179.5(10)

loop_
_platon_squeeze_void_nr
_platon_squeeze_void_average_x
_platon_squeeze_void_average_y
_platon_squeeze_void_average_z
_platon_squeeze_void_volume
_platon_squeeze_void_count_electrons
_platon_squeeze_void_content
1 0.378 0.250 0.263 1339 459 ' '
2 0.875 -0.250 0.237 1339 460 ' '
3 0.120 0.250 0.763 1339 458 ' '
4 0.620 -0.250 0.737 1339 460 ' '
